data_7031190
loop_
_publ_author_name
'Mazzeo, Paolo P.'
'Maini, Lucia'
'Petrolati, Alex'
'Fattori, Valeria'
'Shankland, Kenneth'
'Braga, Dario'

_publ_section_title
;
 Phosphorescence quantum yield enhanced by intermolecular hydrogen bonds
 in Cu4I4 clusters in the solid state.
;
_journal_issue 25
_journal_name_full 'Dalton transactions (Cambridge, England : 2003)'
_journal_page_first 9448
_journal_page_last 9455
_journal_paper_doi 10.1039/c4dt00218k
_journal_volume 43
_journal_year 2014
_chemical_formula_sum 'C28 H52 Cu4 I4 N4 O4'
_chemical_formula_weight 1270.50
_chemical_name_systematic
;
 ?
;
_space_group_IT_number 15
_symmetry_cell_setting monoclinic
_symmetry_space_group_name_Hall '-C 2yc'
_symmetry_space_group_name_H-M 'C 1 2/c 1'
_atom_sites_solution_hydrogens geom
_atom_sites_solution_primary direct
_atom_sites_solution_secondary difmap
_audit_creation_method SHELXL-97
_cell_angle_alpha 90.00
_cell_angle_beta 113.38(1)
_cell_angle_gamma 90.00
_cell_formula_units_Z 8
_cell_length_a 37.444(4)
_cell_length_b 12.2662(8)
_cell_length_c 20.000(2)
_cell_measurement_reflns_used 4186
_cell_measurement_temperature 293(2)
_cell_measurement_theta_max 29.3060
_cell_measurement_theta_min 2.6384
_cell_volume 8431.7(15)
_computing_cell_refinement
;
CrysAlisPro, Agilent Technologies,
Version 1.171.35.11 (release 16-05-2011 CrysAlis171 .NET)
(compiled May 16 2011,17:55:39)
;
_computing_data_collection
;
CrysAlisPro, Agilent Technologies,
Version 1.171.35.11 (release 16-05-2011 CrysAlis171 .NET)
(compiled May 16 2011,17:55:39)
;
_computing_data_reduction
;
CrysAlisPro, Agilent Technologies,
Version 1.171.35.11 (release 16-05-2011 CrysAlis171 .NET)
(compiled May 16 2011,17:55:39)
;
_computing_structure_refinement 'SHELXL-97 (Sheldrick, 2008)'
_diffrn_ambient_temperature 293(2)
_diffrn_detector_area_resol_mean 16.1340
_diffrn_measured_fraction_theta_full 0.998
_diffrn_measured_fraction_theta_max 0.838
_diffrn_measurement_device_type 'Xcalibur, Sapphire3'
_diffrn_measurement_method '\w scans'
_diffrn_radiation_monochromator graphite
_diffrn_radiation_source 'fine-focus sealed tube'
_diffrn_radiation_type MoK\a
_diffrn_radiation_wavelength 0.71073
_diffrn_reflns_av_R_equivalents 0.0720
_diffrn_reflns_av_sigmaI/netI 0.1412
_diffrn_reflns_limit_h_max 39
_diffrn_reflns_limit_h_min -47
_diffrn_reflns_limit_k_max 15
_diffrn_reflns_limit_k_min -10
_diffrn_reflns_limit_l_max 25
_diffrn_reflns_limit_l_min -26
_diffrn_reflns_number 21503
_diffrn_reflns_theta_full 25.00
_diffrn_reflns_theta_max 29.37
_diffrn_reflns_theta_min 2.64
_exptl_absorpt_coefficient_mu 4.953
_exptl_absorpt_correction_T_max 1.00000
_exptl_absorpt_correction_T_min 0.63350
_exptl_absorpt_correction_type multi-scan
_exptl_crystal_colour colourless
_exptl_crystal_density_diffrn 2.002
_exptl_crystal_density_method 'not measured'
_exptl_crystal_description prism
_exptl_crystal_F_000 4864
_exptl_crystal_size_max 0.06
_exptl_crystal_size_mid 0.05
_exptl_crystal_size_min 0.05
_refine_diff_density_max 1.842
_refine_diff_density_min -0.733
_refine_diff_density_rms 0.184
_refine_ls_extinction_method none
_refine_ls_goodness_of_fit_ref 1.058
_refine_ls_hydrogen_treatment constr
_refine_ls_matrix_type full
_refine_ls_number_parameters 382
_refine_ls_number_reflns 9738
_refine_ls_number_restraints 245
_refine_ls_restrained_S_all 1.065
_refine_ls_R_factor_all 0.1866
_refine_ls_R_factor_gt 0.0972
_refine_ls_shift/su_max 0.000
_refine_ls_shift/su_mean 0.000
_refine_ls_structure_factor_coef Fsqd
_refine_ls_weighting_details 'calc w=1/[\s^2^(Fo^2^)+(0.0730P)^2^+109.8736P] where P=(Fo^2^+2Fc^2^)/3'
_refine_ls_weighting_scheme calc
_refine_ls_wR_factor_gt 0.1945
_refine_ls_wR_factor_ref 0.2378
_reflns_number_gt 4912
_reflns_number_total 9738
_reflns_threshold_expression >2\s(I)
_cod_data_source_file c4dt00218k2.cif
_cod_data_source_block 5b
_cod_depositor_comments 'Adding full bibliography for 7031187--7031190.cif.'
_cod_original_cell_volume 8431(1)
_cod_database_code 7031190

loop_
_symmetry_equiv_pos_as_xyz
'x, y, z'
'-x, y, -z+1/2'
'x+1/2, y+1/2, z'
'-x+1/2, y+1/2, -z+1/2'
'-x, -y, -z'
'x, -y, z-1/2'
'-x+1/2, -y+1/2, -z'
'x+1/2, -y+1/2, z-1/2'

loop_
_atom_site_label
_atom_site_type_symbol
_atom_site_fract_x
_atom_site_fract_y
_atom_site_fract_z
_atom_site_U_iso_or_equiv
_atom_site_adp_type
_atom_site_occupancy
_atom_site_symmetry_multiplicity
_atom_site_calc_flag
_atom_site_refinement_flags
C1 C 0.1313(6) 0.1850(16) 0.2718(15) 0.127(8) Uani 1 1 d U
H1A H 0.1460 0.2170 0.3192 0.153 Uiso 1 1 calc R
H1B H 0.1472 0.1896 0.2437 0.153 Uiso 1 1 calc R
C2 C 0.1240(8) 0.0607(19) 0.2828(18) 0.167(11) Uani 1 1 d U
H2A H 0.1416 0.0144 0.2707 0.200 Uiso 1 1 calc R
H2B H 0.1274 0.0463 0.3326 0.200 Uiso 1 1 calc R
C3 C 0.0809(6) 0.0421(13) 0.2287(11) 0.085(6) Uani 1 1 d DU
H3 H 0.0751 -0.0361 0.2254 0.102 Uiso 1 1 calc R
C4 C 0.0545(8) 0.1007(18) 0.2583(15) 0.126(7) Uani 1 1 d U
H4A H 0.0570 0.0698 0.3046 0.151 Uiso 1 1 calc R
H4B H 0.0275 0.0958 0.2243 0.151 Uiso 1 1 calc R
C5 C 0.0688(6) 0.2214(16) 0.2678(12) 0.098(6) Uani 1 1 d U
H5A H 0.0462 0.2684 0.2467 0.117 Uiso 1 1 calc R
H5B H 0.0807 0.2375 0.3195 0.117 Uiso 1 1 calc R
C6 C 0.0784(7) 0.2131(18) 0.1622(11) 0.110(7) Uani 1 1 d U
H6A H 0.0935 0.2383 0.1356 0.133 Uiso 1 1 calc R
H6B H 0.0527 0.2453 0.1398 0.133 Uiso 1 1 calc R
C7 C 0.0746(8) 0.084(2) 0.1559(14) 0.133(9) Uani 1 1 d DU
H7 H 0.0887 0.0472 0.1303 0.160 Uiso 1 1 calc R
C8 C 0.0675(4) 0.6150(13) 0.4071(9) 0.059(4) Uani 1 1 d U
H8A H 0.0867 0.5616 0.4354 0.071 Uiso 1 1 calc R
H8B H 0.0465 0.5764 0.3694 0.071 Uiso 1 1 calc R
C9 C 0.0517(5) 0.6746(13) 0.4565(9) 0.064(4) Uani 1 1 d U
H9A H 0.0243 0.6579 0.4416 0.077 Uiso 1 1 calc R
H9B H 0.0654 0.6503 0.5063 0.077 Uiso 1 1 calc R
C10 C 0.0568(5) 0.7958(13) 0.4522(9) 0.065(4) Uani 1 1 d U
H10 H 0.0466 0.8332 0.4842 0.078 Uiso 1 1 calc R
C11 C 0.0999(7) 0.8150(17) 0.4791(13) 0.094(6) Uani 1 1 d U
H11 H 0.1132 0.7939 0.5304 0.113 Uiso 1 1 calc R
C12 C 0.1169(5) 0.7545(14) 0.4316(9) 0.068(5) Uani 1 1 d U
H12A H 0.1288 0.8065 0.4100 0.081 Uiso 1 1 calc R
H12B H 0.1370 0.7046 0.4615 0.081 Uiso 1 1 calc R
C13 C 0.0339(6) 0.8351(19) 0.3711(10) 0.100(6) Uani 1 1 d U
H13A H 0.0364 0.9131 0.3664 0.120 Uiso 1 1 calc R
H13B H 0.0065 0.8160 0.3534 0.120 Uiso 1 1 calc R
C14 C 0.0556(5) 0.7680(15) 0.3293(9) 0.071(5) Uani 1 1 d U
H14A H 0.0361 0.7273 0.2902 0.086 Uiso 1 1 calc R
H14B H 0.0670 0.8200 0.3071 0.086 Uiso 1 1 calc R
C15 C 0.2495(6) 0.602(3) 0.3941(17) 0.167(11) Uani 1 1 d U
H15A H 0.2441 0.5615 0.4305 0.200 Uiso 1 1 calc R
H15B H 0.2378 0.6739 0.3899 0.200 Uiso 1 1 calc R
C16 C 0.2969(6) 0.615(3) 0.4198(19) 0.191(11) Uani 1 1 d DU
H16A H 0.3038 0.6915 0.4208 0.230 Uiso 1 1 calc R
H16B H 0.3103 0.5854 0.4684 0.230 Uiso 1 1 calc R
C17 C 0.2927(8) 0.435(3) 0.3626(19) 0.194(12) Uani 1 1 d DU
H17 H 0.3032 0.3881 0.3350 0.233 Uiso 1 1 calc R
C18 C 0.2912(7) 0.602(3) 0.297(2) 0.188(12) Uani 1 1 d U
H18A H 0.2981 0.5578 0.2637 0.226 Uiso 1 1 calc R
H18B H 0.3009 0.6750 0.2972 0.226 Uiso 1 1 calc R
C19 C 0.2450(6) 0.605(3) 0.2713(18) 0.163(10) Uani 1 1 d U
H19A H 0.2363 0.6798 0.2670 0.195 Uiso 1 1 calc R
H19B H 0.2329 0.5708 0.2237 0.195 Uiso 1 1 calc R
C20 C 0.2477(6) 0.432(2) 0.3316(16) 0.143(9) Uani 1 1 d U
H20A H 0.2377 0.3964 0.2844 0.172 Uiso 1 1 calc R
H20B H 0.2391 0.3910 0.3640 0.172 Uiso 1 1 calc R
C21 C 0.3085(7) 0.557(3) 0.369(2) 0.177(11) Uani 1 1 d U
H21 H 0.3369 0.5568 0.3856 0.213 Uiso 1 1 calc R
C22 C 0.1176(5) 0.7281(15) 0.0566(9) 0.069(5) Uani 1 1 d U
H22A H 0.1319 0.6654 0.0510 0.083 Uiso 1 1 calc R
H22B H 0.1353 0.7715 0.0965 0.083 Uiso 1 1 calc R
C23 C 0.1044(6) 0.798(2) -0.0146(10) 0.102(6) Uani 1 1 d U
H23A H 0.1125 0.8730 -0.0041 0.122 Uiso 1 1 calc R
H23B H 0.1147 0.7683 -0.0484 0.122 Uiso 1 1 calc R
C24 C 0.0594(6) 0.7870(16) -0.0453(9) 0.084(5) Uani 1 1 d U
H24 H 0.0484 0.8262 -0.0918 0.101 Uiso 1 1 calc R
C25 C 0.0429(8) 0.8376(18) 0.0075(11) 0.106(7) Uani 1 1 d DU
H25 H 0.0146 0.8285 -0.0110 0.127 Uiso 1 1 calc R
C26 C 0.0629(5) 0.7835(13) 0.0813(8) 0.069(5) Uani 1 1 d DU
H26A H 0.0800 0.8356 0.1156 0.083 Uiso 1 1 calc R
H26B H 0.0434 0.7609 0.0992 0.083 Uiso 1 1 calc R
C27 C 0.0452(7) 0.6721(16) -0.0577(10) 0.097(6) Uani 1 1 d U
H27A H 0.0555 0.6347 -0.0890 0.116 Uiso 1 1 calc R
H27B H 0.0170 0.6707 -0.0809 0.116 Uiso 1 1 calc R
C28 C 0.0593(6) 0.6169(15) 0.0167(9) 0.078(5) Uani 1 1 d U
H28A H 0.0369 0.5966 0.0269 0.094 Uiso 1 1 calc R
H28B H 0.0731 0.5507 0.0153 0.094 Uiso 1 1 calc R
N1 N 0.0964(4) 0.2493(10) 0.2355(7) 0.056(3) Uani 1 1 d U
N2 N 0.0859(3) 0.6922(9) 0.3725(6) 0.045(3) Uani 1 1 d U
N3 N 0.2326(5) 0.5460(16) 0.3242(14) 0.123(7) Uani 1 1 d U
N4 N 0.0854(4) 0.6886(10) 0.0767(6) 0.054(3) Uani 1 1 d U
O1 O 0.0334(8) 0.070(3) 0.1265(19) 0.37(2) Uani 1 1 d DU
O2 O 0.1058(10) 0.922(3) 0.4697(19) 0.290(15) Uani 1 1 d U
O3 O 0.3052(8) 0.400(3) 0.438(2) 0.40(2) Uani 1 1 d DU
O4 O 0.0517(11) 0.933(3) 0.0112(15) 0.271(14) Uani 1 1 d U
Cu5 Cu 0.10884(5) 0.60844(16) 0.30824(10) 0.0524(5) Uani 1 1 d .
Cu6 Cu 0.11156(5) 0.41169(16) 0.24510(11) 0.0556(5) Uani 1 1 d .
Cu7 Cu 0.10771(6) 0.60257(17) 0.17513(11) 0.0603(5) Uani 1 1 d .
Cu8 Cu 0.17261(6) 0.54510(18) 0.28630(13) 0.0729(7) Uani 1 1 d .
I1 I 0.04594(3) 0.52696(8) 0.19749(5) 0.0504(3) Uani 1 1 d .
I2 I 0.15078(3) 0.75517(9) 0.27020(6) 0.0609(3) Uani 1 1 d .
I3 I 0.15058(3) 0.43749(9) 0.15710(7) 0.0693(4) Uani 1 1 d .
I4 I 0.15410(3) 0.44805(9) 0.38898(6) 0.0634(3) Uani 1 1 d .

loop_
_atom_site_aniso_label
_atom_site_aniso_U_11
_atom_site_aniso_U_22
_atom_site_aniso_U_33
_atom_site_aniso_U_23
_atom_site_aniso_U_13
_atom_site_aniso_U_12
C1 0.090(13) 0.043(12) 0.22(2) -0.004(13) 0.025(14) 0.024(10)
C2 0.128(18) 0.064(15) 0.25(2) -0.031(16) 0.012(18) 0.005(14)
C3 0.143(15) 0.018(9) 0.103(13) -0.006(9) 0.058(12) -0.008(9)
C4 0.20(2) 0.074(15) 0.156(17) 0.000(13) 0.124(15) -0.011(14)
C5 0.142(16) 0.063(13) 0.130(15) 0.020(11) 0.100(13) 0.009(11)
C6 0.170(18) 0.085(15) 0.073(12) -0.022(11) 0.045(13) -0.034(14)
C7 0.17(2) 0.093(16) 0.102(16) -0.014(13) 0.019(15) -0.044(16)
C8 0.059(9) 0.064(11) 0.067(10) -0.003(8) 0.039(8) -0.010(8)
C9 0.066(10) 0.060(11) 0.082(11) 0.006(9) 0.045(9) 0.006(8)
C10 0.096(11) 0.035(9) 0.089(11) -0.016(8) 0.062(9) 0.002(8)
C11 0.117(14) 0.059(12) 0.126(15) -0.026(11) 0.069(12) -0.037(11)
C12 0.067(10) 0.069(12) 0.080(11) -0.024(9) 0.042(9) -0.020(8)
C13 0.133(16) 0.113(16) 0.077(12) 0.005(11) 0.067(12) 0.012(13)
C14 0.082(11) 0.071(12) 0.073(11) 0.010(9) 0.044(9) 0.009(9)
C15 0.051(12) 0.18(2) 0.22(2) -0.07(2) 0.001(15) -0.009(13)
C16 0.046(12) 0.23(3) 0.28(3) -0.12(2) 0.048(16) -0.020(14)
C17 0.065(14) 0.22(2) 0.27(3) -0.02(2) 0.034(18) 0.054(16)
C18 0.070(16) 0.22(3) 0.29(3) -0.05(2) 0.080(19) -0.029(17)
C19 0.077(14) 0.17(2) 0.26(3) -0.01(2) 0.094(16) -0.032(14)
C20 0.055(12) 0.132(19) 0.23(2) 0.000(18) 0.037(14) 0.016(12)
C21 0.042(12) 0.21(2) 0.26(3) -0.05(2) 0.048(16) -0.013(15)
C22 0.070(10) 0.078(12) 0.069(10) 0.002(9) 0.038(9) -0.014(9)
C23 0.097(14) 0.145(17) 0.069(12) 0.016(12) 0.040(11) 0.037(13)
C24 0.133(14) 0.073(12) 0.050(9) 0.027(9) 0.040(10) 0.028(11)
C25 0.160(17) 0.048(13) 0.113(15) 0.016(12) 0.057(13) 0.017(13)
C26 0.113(13) 0.040(10) 0.069(10) 0.012(8) 0.051(10) 0.019(9)
C27 0.133(16) 0.069(14) 0.071(12) 0.006(10) 0.022(11) -0.001(12)
C28 0.106(13) 0.062(12) 0.068(11) -0.004(9) 0.037(10) -0.003(10)
N1 0.070(8) 0.038(8) 0.073(8) -0.002(6) 0.041(7) -0.002(6)
N2 0.046(6) 0.043(7) 0.047(7) 0.001(6) 0.020(5) -0.001(5)
N3 0.048(9) 0.100(14) 0.215(19) -0.020(13) 0.045(11) -0.012(9)
N4 0.073(8) 0.048(8) 0.043(7) -0.004(6) 0.024(6) -0.002(6)
O1 0.30(4) 0.28(4) 0.35(4) 0.08(3) -0.06(3) -0.03(3)
O2 0.33(3) 0.28(4) 0.34(4) -0.05(3) 0.21(3) -0.01(3)
O3 0.13(2) 0.54(5) 0.42(5) 0.13(4) -0.01(3) 0.09(3)
O4 0.48(4) 0.19(3) 0.19(2) 0.01(2) 0.18(3) 0.04(3)
Cu5 0.0525(11) 0.0524(13) 0.0569(11) -0.0029(9) 0.0265(9) 0.0009(9)
Cu6 0.0567(11) 0.0407(12) 0.0730(13) -0.0007(9) 0.0294(10) -0.0031(9)
Cu7 0.0703(13) 0.0563(14) 0.0615(12) 0.0026(10) 0.0337(10) -0.0010(10)
Cu8 0.0432(11) 0.0676(16) 0.1103(18) -0.0023(13) 0.0329(12) -0.0042(10)
I1 0.0404(5) 0.0520(7) 0.0563(6) -0.0015(5) 0.0167(4) -0.0009(4)
I2 0.0659(7) 0.0467(7) 0.0785(8) -0.0062(5) 0.0374(6) -0.0130(5)
I3 0.0798(8) 0.0571(8) 0.0964(9) -0.0027(6) 0.0620(7) 0.0023(6)
I4 0.0565(6) 0.0584(8) 0.0615(7) 0.0045(5) 0.0087(5) 0.0060(5)

loop_
_atom_type_symbol
_atom_type_description
_atom_type_scat_dispersion_real
_atom_type_scat_dispersion_imag
_atom_type_scat_source
C C 0.0033 0.0016 'International Tables Vol C Tables 4.2.6.8 and 6.1.1.4'
H H 0.0000 0.0000 'International Tables Vol C Tables 4.2.6.8 and 6.1.1.4'
Cu Cu 0.3201 1.2651 'International Tables Vol C Tables 4.2.6.8 and 6.1.1.4'
I I -0.4742 1.8119 'International Tables Vol C Tables 4.2.6.8 and 6.1.1.4'
N N 0.0061 0.0033 'International Tables Vol C Tables 4.2.6.8 and 6.1.1.4'
O O 0.0106 0.0060 'International Tables Vol C Tables 4.2.6.8 and 6.1.1.4'

loop_
_geom_angle_atom_site_label_1
_geom_angle_atom_site_label_2
_geom_angle_atom_site_label_3
_geom_angle
N1 C1 C2 115.0(18)
C3 C2 C1 103.4(19)
C7 C3 C4 110.3(19)
C7 C3 C2 110(2)
C4 C3 C2 108.3(19)
C3 C4 C5 104.7(17)
N1 C5 C4 115.8(16)
N1 C6 C7 112.6(18)
O1 C7 C3 95(2)
O1 C7 C6 102(3)
C3 C7 C6 107.1(19)
N2 C8 C9 111.4(13)
C10 C9 C8 110.2(13)
C9 C10 C11 106.1(15)
C9 C10 C13 109.3(15)
C11 C10 C13 112.9(16)
O2 C11 C10 108(2)
O2 C11 C12 105(2)
C10 C11 C12 110.6(16)
N2 C12 C11 110.8(14)
C10 C13 C14 101.3(15)
N2 C14 C13 117.1(14)
N3 C15 C16 110(2)
C21 C16 C15 109(2)
O3 C17 C21 104(3)
O3 C17 C20 105(3)
C21 C17 C20 111(2)
C21 C18 C19 110(3)
N3 C19 C18 111(3)
N3 C20 C17 109(2)
C18 C21 C16 112(3)
C18 C21 C17 106(3)
C16 C21 C17 108(3)
N4 C22 C23 115.2(14)
C24 C23 C22 102.5(16)
C27 C24 C23 113.9(18)
C27 C24 C25 106.1(18)
C23 C24 C25 111.2(18)
O4 C25 C26 110(2)
O4 C25 C24 105(3)
C26 C25 C24 108.2(17)
N4 C26 C25 111.1(14)
C24 C27 C28 107.2(15)
N4 C28 C27 112.5(15)
C6 N1 C1 108.0(17)
C6 N1 C5 104.8(16)
C1 N1 C5 107.9(16)
C6 N1 Cu6 113.5(12)
C1 N1 Cu6 108.6(11)
C5 N1 Cu6 113.8(11)
C14 N2 C8 106.6(12)
C14 N2 C12 108.7(13)
C8 N2 C12 108.3(11)
C14 N2 Cu5 111.5(9)
C8 N2 Cu5 110.6(9)
C12 N2 Cu5 111.0(9)
C15 N3 C19 108(2)
C15 N3 C20 110(2)
C19 N3 C20 108(2)
C15 N3 Cu8 110.4(15)
C19 N3 Cu8 109.9(16)
C20 N3 Cu8 110.1(13)
C26 N4 C22 107.9(13)
C26 N4 C28 107.9(13)
C22 N4 C28 108.4(12)
C26 N4 Cu7 111.5(9)
C22 N4 Cu7 110.7(9)
C28 N4 Cu7 110.3(10)
N2 Cu5 Cu7 142.1(3)
N2 Cu5 I4 108.0(3)
Cu7 Cu5 I4 109.88(8)
N2 Cu5 I2 106.0(3)
Cu7 Cu5 I2 60.77(6)
I4 Cu5 I2 111.17(7)
N2 Cu5 I1 104.4(3)
Cu7 Cu5 I1 60.32(6)
I4 Cu5 I1 111.06(8)
I2 Cu5 I1 115.61(7)
N2 Cu5 Cu8 148.2(3)
Cu7 Cu5 Cu8 59.49(8)
I4 Cu5 Cu8 59.96(7)
I2 Cu5 Cu8 59.64(6)
I1 Cu5 Cu8 107.38(8)
N2 Cu5 Cu6 145.0(3)
Cu7 Cu5 Cu6 60.13(7)
I4 Cu5 Cu6 60.10(6)
I2 Cu5 Cu6 109.02(8)
I1 Cu5 Cu6 58.49(6)
Cu8 Cu5 Cu6 58.46(7)
N1 Cu6 I1 107.4(4)
N1 Cu6 Cu8 142.7(4)
I1 Cu6 Cu8 109.97(9)
N1 Cu6 Cu7 146.5(4)
I1 Cu6 Cu7 60.16(6)
Cu8 Cu6 Cu7 59.37(8)
N1 Cu6 I3 104.6(4)
I1 Cu6 I3 111.34(8)
Cu8 Cu6 I3 60.80(7)
Cu7 Cu6 I3 59.68(6)
N1 Cu6 I4 106.4(4)
I1 Cu6 I4 111.21(8)
Cu8 Cu6 I4 60.04(7)
Cu7 Cu6 I4 107.14(8)
I3 Cu6 I4 115.29(8)
N1 Cu6 Cu5 146.5(4)
I1 Cu6 Cu5 60.00(6)
Cu8 Cu6 Cu5 60.07(7)
Cu7 Cu6 Cu5 58.14(7)
I3 Cu6 Cu5 108.88(8)
I4 Cu6 Cu5 58.76(6)
N4 Cu7 Cu5 140.7(4)
N4 Cu7 Cu8 144.2(4)
Cu5 Cu7 Cu8 61.39(8)
N4 Cu7 I1 106.4(4)
Cu5 Cu7 I1 60.90(6)
Cu8 Cu7 I1 109.32(8)
N4 Cu7 I3 106.8(3)
Cu5 Cu7 I3 112.47(9)
Cu8 Cu7 I3 61.13(7)
I1 Cu7 I3 111.12(8)
N4 Cu7 I2 102.5(3)
Cu5 Cu7 I2 60.40(6)
Cu8 Cu7 I2 60.13(7)
I1 Cu7 I2 115.79(8)
I3 Cu7 I2 113.20(8)
N4 Cu7 Cu6 147.5(4)
Cu5 Cu7 Cu6 61.73(7)
Cu8 Cu7 Cu6 59.57(7)
I1 Cu7 Cu6 59.18(6)
I3 Cu7 Cu6 60.41(7)
I2 Cu7 Cu6 109.99(8)
N3 Cu8 Cu7 143.7(7)
N3 Cu8 Cu6 142.4(6)
Cu7 Cu8 Cu6 61.06(8)
N3 Cu8 I2 105.9(6)
Cu7 Cu8 I2 60.72(7)
Cu6 Cu8 I2 111.70(8)
N3 Cu8 I4 107.1(7)
Cu7 Cu8 I4 109.20(8)
Cu6 Cu8 I4 60.98(7)
I2 Cu8 I4 110.97(9)
N3 Cu8 Cu5 147.1(7)
Cu7 Cu8 Cu5 59.12(7)
Cu6 Cu8 Cu5 61.46(7)
I2 Cu8 Cu5 59.85(6)
I4 Cu8 Cu5 59.50(7)
N3 Cu8 I3 103.1(7)
Cu7 Cu8 I3 60.15(7)
Cu6 Cu8 I3 60.56(7)
I2 Cu8 I3 112.87(9)
I4 Cu8 I3 115.92(9)
Cu5 Cu8 I3 109.79(8)
Cu6 I1 Cu7 60.66(6)
Cu6 I1 Cu5 61.51(6)
Cu7 I1 Cu5 58.78(6)
Cu8 I2 Cu5 60.51(6)
Cu8 I2 Cu7 59.14(7)
Cu5 I2 Cu7 58.83(6)
Cu7 I3 Cu6 59.91(6)
Cu7 I3 Cu8 58.73(7)
Cu6 I3 Cu8 58.63(6)
Cu5 I4 Cu8 60.54(6)
Cu5 I4 Cu6 61.14(6)
Cu8 I4 Cu6 58.98(7)

loop_
_geom_bond_atom_site_label_1
_geom_bond_atom_site_label_2
_geom_bond_distance
C1 N1 1.45(2)
C1 C2 1.58(3)
C2 C3 1.56(3)
C3 C7 1.47(3)
C3 C4 1.52(3)
C4 C5 1.56(3)
C5 N1 1.46(2)
C6 N1 1.42(2)
C6 C7 1.59(3)
C7 O1 1.424(18)
C8 N2 1.492(17)
C8 C9 1.53(2)
C9 C10 1.51(2)
C10 C11 1.50(3)
C10 C13 1.58(2)
C11 O2 1.36(4)
C11 C12 1.53(3)
C12 N2 1.497(18)
C13 C14 1.60(2)
C14 N2 1.456(19)
C15 N3 1.46(3)
C15 C16 1.65(3)
C16 C21 1.45(4)
C17 O3 1.462(19)
C17 C21 1.59(5)
C17 C20 1.55(3)
C18 C21 1.43(4)
C18 C19 1.60(3)
C19 N3 1.50(3)
C20 N3 1.49(3)
C22 N4 1.492(18)
C22 C23 1.56(2)
C23 C24 1.55(3)
C24 C27 1.49(3)
C24 C25 1.55(3)
C25 O4 1.21(3)
C25 C26 1.517(16)
C26 N4 1.464(18)
C27 C28 1.53(2)
C28 N4 1.50(2)
N1 Cu6 2.059(12)
N2 Cu5 2.079(11)
N3 Cu8 2.068(16)
N4 Cu7 2.094(12)
Cu5 Cu7 2.647(3)
Cu5 I4 2.679(2)
Cu5 I2 2.689(2)
Cu5 I1 2.704(2)
Cu5 Cu8 2.707(3)
Cu5 Cu6 2.744(3)
Cu6 I1 2.662(2)
Cu6 Cu8 2.662(3)
Cu6 Cu7 2.702(3)
Cu6 I3 2.716(2)
Cu6 I4 2.716(2)
Cu7 Cu8 2.657(3)
Cu7 I1 2.689(2)
Cu7 I3 2.696(2)
Cu7 I2 2.699(2)
Cu8 I2 2.684(3)
Cu8 I4 2.692(3)
Cu8 I3 2.722(3)
